data_2002984
loop_
_publ_author_name
' Streltsov V. A.'

_publ_section_title
;
 Synchrotron X-ray analysis of the electron density in HoFe~2~
;
_journal_issue 3
_journal_name_full 'Acta Crystallographica Section B'
_journal_page_first 321
_journal_page_last 326
_journal_paper_doi 10.1107/S0108768198016759
_journal_volume 55
_journal_year 1999
_chemical_formula_sum 'Fe2 Ho'
_chemical_formula_weight 276.62
_chemical_name_common cubic_Laves
_space_group_IT_number 227
_symmetry_cell_setting cubic
_symmetry_space_group_name_Hall '-F 4vw 2vw 3'
_symmetry_space_group_name_H-M 'F d -3 m :2'
_audit_creation_method from_xtal_archive_file_using_CIFIO
_cell_angle_alpha 90.000(7)
_cell_angle_beta 90.000(7)
_cell_angle_gamma 90.000(7)
_cell_formula_units_Z 8
_cell_length_a 7.3091(6)
_cell_length_b 7.3091(6)
_cell_length_c 7.3091(6)
_cell_measurement_reflns_used 6
_cell_measurement_temperature 293
_cell_measurement_theta_max 24.23
_cell_measurement_theta_min 24.23
_cell_volume 390.47(6)
_computing_data_collection BL14A_Photon_Factory
_computing_data_reduction xtal_DIFDAT_ADDREF_SORTRF_ABSORB
_computing_molecular_graphics xtal
_computing_publication_material xtal_CIFIO
_computing_structure_refinement xtal_CRYLSQ
_computing_structure_solution xtal
_diffrn_ambient_temperature 293
_diffrn_measurement_device 'BL14A 4 circle'
_diffrn_measurement_method \w-2\q
_diffrn_radiation_monochromator Si(111)_double
_diffrn_radiation_source BL14A_Photon_Factory
_diffrn_radiation_type xray_vertical_wiggler
_diffrn_radiation_wavelength 0.75
_diffrn_reflns_av_R_equivalents .067
_diffrn_reflns_av_sigmaI/netI .019
_diffrn_reflns_limit_h_max 16
_diffrn_reflns_limit_h_min -16
_diffrn_reflns_limit_k_max 16
_diffrn_reflns_limit_k_min -16
_diffrn_reflns_limit_l_max 16
_diffrn_reflns_limit_l_min -16
_diffrn_reflns_number 3381
_diffrn_reflns_reduction_process xtal_DIFFDAT_ADDREF
_diffrn_reflns_theta_max 55.17
_diffrn_reflns_theta_min 5.1
_diffrn_standards_decay_% 3.7
_diffrn_standards_interval_count 94
_diffrn_standards_number 6
_exptl_absorpt_coefficient_mu 60.63
_exptl_absorpt_correction_T_max 0.823
_exptl_absorpt_correction_T_min 0.433
_exptl_absorpt_correction_type analytical
_exptl_absorpt_process_details xtal_ABSORB
_exptl_crystal_colour black
_exptl_crystal_density_diffrn 9.411
_exptl_crystal_F_000 952
_exptl_crystal_size_max 0.018
_exptl_crystal_size_mid 0.016
_exptl_crystal_size_min 0.0032
_refine_diff_density_max 1.58
_refine_diff_density_min -0.70
_refine_ls_abs_structure_details none
_refine_ls_abs_structure_Flack 0
_refine_ls_extinction_coef .00000
_refine_ls_extinction_method 'Maslen & Spadaccini (1993)'
_refine_ls_goodness_of_fit_all 1.403
_refine_ls_goodness_of_fit_obs 1.403
_refine_ls_matrix_type full
_refine_ls_number_constraints 0
_refine_ls_number_parameters 4
_refine_ls_number_reflns 116
_refine_ls_number_restraints 0
_refine_ls_R_factor_all .00956
_refine_ls_R_factor_obs .00956
_refine_ls_shift/esd_max 0
_refine_ls_shift/esd_mean 0
_refine_ls_structure_factor_coef F
_refine_ls_weighting_details 'w = 1/\s^2^(F)'
_refine_ls_weighting_scheme calc
_refine_ls_wR_factor_all .01098
_refine_ls_wR_factor_obs .01098
_reflns_number_observed 116
_reflns_number_total 116
_reflns_observed_criterion I>2\s(I)
_cod_data_source_file cr0535.cif
_cod_data_source_block lsx
_cod_depositor_comments
;
The following automatic conversions were performed:

'_refine_ls_weighting_scheme' value 'w = 1/\s^2^(F)' was changed to
'calc'. New tag '_refine_ls_weighting_details' was created. The value
of the new tag was set to 'w = 1/\s^2^(F)'.

Automatic conversion script
Id: cif_fix_values 3143 2015-03-26 13:38:13Z robertas 
;
_cod_original_cell_volume 390.47(10)
_cod_original_sg_symbol_H-M 'F d -3m'
_cod_original_formula_sum 'Fe2 Ho1'
_cod_database_code 2002984

loop_
_symmetry_equiv_pos_as_xyz
+x,+y,+z
+x,1/4-y,1/4-z
3/4-x,1/4-y,1/2+z
3/4-x,+y,3/4-z
-y,1/4+x,1/4+z
3/4+y,1/4+x,1/2-z
3/4+y,-x,3/4+z
-y,-x,-z
+y,+z,+x
3/4-y,1/4-z,1/2+x
+y,1/4-z,1/4-x
3/4-y,+z,3/4-x
-z,1/4+y,1/4+x
-z,-y,-x
3/4+z,-y,3/4+x
3/4+z,1/4+y,1/2-x
+z,+x,+y
1/4-z,1/2+x,3/4-y
1/4-z,1/4-x,+y
+z,3/4-x,3/4-y
-x,-z,-y
-x,3/4+z,3/4+y
1/4+x,1/2-z,3/4+y
3/4+x,1/4+z,1/2-y
-x,-y,-z
-x,3/4+y,3/4+z
1/4+x,3/4+y,1/2-z
1/4+x,-y,1/4+z
+y,3/4-x,3/4-z
1/4-y,3/4-x,1/2+z
1/4-y,+x,1/4-z
+y,+x,+z
-y,-z,-x
1/4+y,3/4+z,1/2-x
-y,3/4+z,3/4+x
1/4+y,-z,1/4+x
+z,3/4-y,3/4-x
+z,+y,+x
1/4-z,+y,1/4-x
1/4-z,3/4-y,1/2+x
-z,-x,-y
3/4+z,1/2-x,1/4+y
3/4+z,3/4+x,-y
-z,1/4+x,1/4+y
+x,+z,+y
+x,1/4-z,1/4-y
3/4-x,1/2+z,1/4-y
1/4-x,3/4-z,1/2+y
+x,1/2+y,1/2+z
1/2+x,+y,1/2+z
1/2+x,1/2+y,+z
+x,3/4-y,3/4-z
1/2+x,1/4-y,3/4-z
1/2+x,3/4-y,1/4-z
3/4-x,3/4-y,+z
1/4-x,1/4-y,+z
1/4-x,3/4-y,1/2+z
3/4-x,1/2+y,1/4-z
1/4-x,+y,1/4-z
1/4-x,1/2+y,3/4-z
-y,3/4+x,3/4+z
1/2-y,1/4+x,3/4+z
1/2-y,3/4+x,1/4+z
3/4+y,3/4+x,-z
1/4+y,1/4+x,-z
1/4+y,3/4+x,1/2-z
3/4+y,1/2-x,1/4+z
1/4+y,-x,1/4+z
1/4+y,1/2-x,3/4+z
-y,1/2-x,1/2-z
1/2-y,-x,1/2-z
1/2-y,1/2-x,-z
+y,1/2+z,1/2+x
1/2+y,+z,1/2+x
1/2+y,1/2+z,+x
3/4-y,3/4-z,+x
1/4-y,1/4-z,+x
1/4-y,3/4-z,1/2+x
+y,3/4-z,3/4-x
1/2+y,1/4-z,3/4-x
1/2+y,3/4-z,1/4-x
3/4-y,1/2+z,1/4-x
1/4-y,+z,1/4-x
1/4-y,1/2+z,3/4-x
-z,3/4+y,3/4+x
1/2-z,1/4+y,3/4+x
1/2-z,3/4+y,1/4+x
-z,1/2-y,1/2-x
1/2-z,-y,1/2-x
1/2-z,1/2-y,-x
3/4+z,1/2-y,1/4+x
1/4+z,-y,1/4+x
1/4+z,1/2-y,3/4+x
3/4+z,3/4+y,-x
1/4+z,1/4+y,-x
1/4+z,3/4+y,1/2-x
+z,1/2+x,1/2+y
1/2+z,+x,1/2+y
1/2+z,1/2+x,+y
1/4-z,+x,1/4-y
3/4-z,1/2+x,1/4-y
3/4-z,+x,3/4-y
1/4-z,3/4-x,1/2+y
3/4-z,1/4-x,1/2+y
3/4-z,3/4-x,+y
+z,1/4-x,1/4-y
1/2+z,3/4-x,1/4-y
1/2+z,1/4-x,3/4-y
-x,1/2-z,1/2-y
1/2-x,-z,1/2-y
1/2-x,1/2-z,-y
-x,1/4+z,1/4+y
1/2-x,3/4+z,1/4+y
1/2-x,1/4+z,3/4+y
1/4+x,-z,1/4+y
3/4+x,1/2-z,1/4+y
3/4+x,-z,3/4+y
3/4+x,3/4+z,-y
1/4+x,1/4+z,-y
1/4+x,3/4+z,1/2-y
-x,1/2-y,1/2-z
1/2-x,-y,1/2-z
1/2-x,1/2-y,-z
-x,1/4+y,1/4+z
1/2-x,3/4+y,1/4+z
1/2-x,1/4+y,3/4+z
1/4+x,1/4+y,-z
3/4+x,3/4+y,-z
3/4+x,1/4+y,1/2-z
1/4+x,1/2-y,3/4+z
3/4+x,-y,3/4+z
3/4+x,1/2-y,1/4+z
+y,1/4-x,1/4-z
1/2+y,3/4-x,1/4-z
1/2+y,1/4-x,3/4-z
1/4-y,1/4-x,+z
3/4-y,3/4-x,+z
3/4-y,1/4-x,1/2+z
1/4-y,1/2+x,3/4-z
3/4-y,+x,3/4-z
3/4-y,1/2+x,1/4-z
+y,1/2+x,1/2+z
1/2+y,+x,1/2+z
1/2+y,1/2+x,+z
-y,1/2-z,1/2-x
1/2-y,-z,1/2-x
1/2-y,1/2-z,-x
1/4+y,1/4+z,-x
3/4+y,3/4+z,-x
3/4+y,1/4+z,1/2-x
-y,1/4+z,1/4+x
1/2-y,3/4+z,1/4+x
1/2-y,1/4+z,3/4+x
1/4+y,1/2-z,3/4+x
3/4+y,-z,3/4+x
3/4+y,1/2-z,1/4+x
+z,1/4-y,1/4-x
1/2+z,3/4-y,1/4-x
1/2+z,1/4-y,3/4-x
+z,1/2+y,1/2+x
1/2+z,+y,1/2+x
1/2+z,1/2+y,+x
1/4-z,1/2+y,3/4-x
3/4-z,+y,3/4-x
3/4-z,1/2+y,1/4-x
1/4-z,1/4-y,+x
3/4-z,3/4-y,+x
3/4-z,1/4-y,1/2+x
-z,1/2-x,1/2-y
1/2-z,-x,1/2-y
1/2-z,1/2-x,-y
3/4+z,-x,3/4+y
1/4+z,1/2-x,3/4+y
1/4+z,-x,1/4+y
3/4+z,1/4+x,1/2-y
1/4+z,3/4+x,1/2-y
1/4+z,1/4+x,-y
-z,3/4+x,3/4+y
1/2-z,1/4+x,3/4+y
1/2-z,3/4+x,1/4+y
+x,1/2+z,1/2+y
1/2+x,+z,1/2+y
1/2+x,1/2+z,+y
+x,3/4-z,3/4-y
1/2+x,1/4-z,3/4-y
1/2+x,3/4-z,1/4-y
3/4-x,+z,3/4-y
1/4-x,1/2+z,3/4-y
1/4-x,+z,1/4-y
1/4-x,1/4-z,+y
3/4-x,3/4-z,+y
3/4-x,1/4-z,1/2+y

loop_
_atom_site_aniso_label
_atom_site_aniso_U_11
_atom_site_aniso_U_22
_atom_site_aniso_U_33
_atom_site_aniso_U_12
_atom_site_aniso_U_13
_atom_site_aniso_U_23
Ho .006726(18) .006726(18) .006726(18) .00000 .00000 .00000
Fe .00667(4) .00667(4) .00667(4) .00012(5) .00012(5) .00012(5)

loop_
_atom_site_label
_atom_site_fract_x
_atom_site_fract_y
_atom_site_fract_z
_atom_site_U_iso_or_equiv
_atom_site_thermal_displace_type
_atom_site_calc_flag
_atom_site_calc_attached_atom
Ho .12500 .12500 .12500 .006726(18) Uani ? ?
Fe .50000 .50000 .50000 .00667(4) Uani ? ?

loop_
_atom_type_symbol
_atom_type_description
_atom_type_scat_dispersion_real
_atom_type_scat_dispersion_imag
_atom_type_scat_source
Ho ? -.251404 5.132 Int._Tables_Vol_C
Fe ? .35321 .934998 Int._Tables_Vol_C

loop_
_geom_bond_atom_site_label_1
_geom_bond_atom_site_label_2
_geom_bond_site_symmetry_2
_geom_bond_distance
_geom_bond_publ_flag
Ho Ho 5_555 3.1649(2) yes
Ho Fe 4_555 3.0302(2) yes
Fe Fe 4_555 2.5842(2) yes
